data_4077476
loop_
_publ_author_name
'Clegg, William'
'Izod, Keith'
'Liddle, Stephen T.'
'O'Shaughness, Paul'
'Sheffield, Joanne M.'

_publ_section_title
;
 Synthesis and Structural Characterization of the First Lanthanide(II)
 Cuboidal Cluster. Unexpected C&#x2212;O Activation by an Unchanged
 Ytterbium(II) Center
;
_journal_issue 11
_journal_name_full Organometallics
_journal_page_first 2090
_journal_paper_doi 10.1021/om000057u
_journal_volume 19
_journal_year 2000
_chemical_formula_sum 'C38 H72 O4 P2 Si4 Yb'
_chemical_formula_weight 940.30
_chemical_name_systematic
;
 ?
;
_space_group_IT_number 14
_symmetry_cell_setting monoclinic
_symmetry_space_group_name_Hall '-P 2yn'
_symmetry_space_group_name_H-M 'P 1 21/n 1'
_atom_sites_solution_hydrogens geom
_atom_sites_solution_primary direct
_atom_sites_solution_secondary difmap
_audit_creation_method SHELXL-97
_cell_angle_alpha 90.00
_cell_angle_beta 118.11(5)
_cell_angle_gamma 90.00
_cell_formula_units_Z 2
_cell_length_a 12.546(5)
_cell_length_b 18.212(4)
_cell_length_c 12.838(8)
_cell_measurement_reflns_used 14608
_cell_measurement_temperature 160(2)
_cell_measurement_theta_max 28.17
_cell_measurement_theta_min 1.87
_cell_volume 2587(2)
_computing_cell_refinement 'local programs'
_computing_data_collection 'Siemens SMART'
_computing_data_reduction 'Siemens SAINT'
_computing_molecular_graphics 'Siemens SHELXTL'
_computing_publication_material 'SHELXTL and local programs'
_computing_structure_refinement 'Siemens SHELXTL'
_computing_structure_solution 'Siemens SHELXTL'
_diffrn_ambient_temperature 160(2)
_diffrn_measured_fraction_theta_full 0.943
_diffrn_measured_fraction_theta_max 0.943
_diffrn_measurement_device_type 'Siemens SMART CCD diffractometer'
_diffrn_measurement_method '\w rotation with narrow frames'
_diffrn_radiation_monochromator graphite
_diffrn_radiation_source 'fine-focus sealed tube'
_diffrn_radiation_type MoK\a
_diffrn_radiation_wavelength 0.71073
_diffrn_reflns_av_R_equivalents 0.0595
_diffrn_reflns_av_sigmaI/netI 0.0696
_diffrn_reflns_limit_h_max 14
_diffrn_reflns_limit_h_min -14
_diffrn_reflns_limit_k_max 21
_diffrn_reflns_limit_k_min -21
_diffrn_reflns_limit_l_max 14
_diffrn_reflns_limit_l_min -13
_diffrn_reflns_number 12527
_diffrn_reflns_theta_full 25.00
_diffrn_reflns_theta_max 25.00
_diffrn_reflns_theta_min 1.87
_diffrn_standards_decay_% 0
_diffrn_standards_number 0
_exptl_absorpt_coefficient_mu 1.992
_exptl_absorpt_correction_T_max 0.8133
_exptl_absorpt_correction_T_min 0.4347
_exptl_absorpt_correction_type empirical
_exptl_crystal_colour orange
_exptl_crystal_density_diffrn 1.207
_exptl_crystal_density_method 'not measured'
_exptl_crystal_description block
_exptl_crystal_F_000 976
_exptl_crystal_size_max 0.28
_exptl_crystal_size_mid 0.18
_exptl_crystal_size_min 0.14
_refine_diff_density_max 5.075
_refine_diff_density_min -3.359
_refine_diff_density_rms 0.225
_refine_ls_extinction_method none
_refine_ls_goodness_of_fit_ref 1.001
_refine_ls_hydrogen_treatment mixed
_refine_ls_matrix_type full
_refine_ls_number_parameters 259
_refine_ls_number_reflns 4295
_refine_ls_number_restraints 126
_refine_ls_restrained_S_all 0.990
_refine_ls_R_factor_all 0.0918
_refine_ls_R_factor_gt 0.0693
_refine_ls_shift/su_max 0.015
_refine_ls_shift/su_mean 0.002
_refine_ls_structure_factor_coef Fsqd
_refine_ls_weighting_details 'calc w=1/[\s^2^(Fo^2^)+(0.1306P)^2^+0.0000P] where P=(Fo^2^+2Fc^2^)/3'
_refine_ls_weighting_scheme calc
_refine_ls_wR_factor_gt 0.1822
_refine_ls_wR_factor_ref 0.1892
_reflns_number_gt 2895
_reflns_number_total 4295
_reflns_threshold_expression >2sigma(I)
_cod_data_source_file om000057u.cif
_cod_data_source_block ki45
_cod_original_sg_symbol_H-M P2(1)/n
_cod_database_code 4077476

loop_
_symmetry_equiv_pos_as_xyz
'x, y, z'
'-x+1/2, y+1/2, -z+1/2'
'-x, -y, -z'
'x-1/2, -y-1/2, z-1/2'

loop_
_atom_site_label
_atom_site_type_symbol
_atom_site_fract_x
_atom_site_fract_y
_atom_site_fract_z
_atom_site_U_iso_or_equiv
_atom_site_adp_type
_atom_site_occupancy
_atom_site_symmetry_multiplicity
_atom_site_calc_flag
_atom_site_refinement_flags
_atom_site_disorder_assembly
_atom_site_disorder_group
Yb Yb 0.5000 0.5000 0.5000 0.0304(2) Uani 1 2 d S . .
P P 0.5518(2) 0.59185(13) 0.3381(2) 0.0323(6) Uani 1 1 d . . .
Si2 Si 0.7050(3) 0.49815(14) 0.2506(3) 0.0508(8) Uani 1 1 d . . .
Si1 Si 0.6893(2) 0.68137(13) 0.2317(2) 0.0365(6) Uani 1 1 d . . .
O1 O 0.3784(6) 0.6156(3) 0.4355(6) 0.0406(16) Uani 1 1 d . . .
C1 C 0.6129(8) 0.5877(5) 0.2248(8) 0.035(2) Uani 1 1 d . . .
H1 H 0.5413 0.5839 0.1446 0.042 Uiso 1 1 calc R . .
C2 C 0.7239(11) 0.6916(7) 0.1022(10) 0.066(3) Uani 1 1 d . . .
H2A H 0.7895 0.6581 0.1132 0.099 Uiso 1 1 calc R . .
H2B H 0.7485 0.7423 0.0990 0.099 Uiso 1 1 calc R . .
H2C H 0.6516 0.6797 0.0283 0.099 Uiso 1 1 calc R . .
C3 C 0.5904(10) 0.7643(5) 0.2217(10) 0.054(3) Uani 1 1 d . . .
H3A H 0.5173 0.7641 0.1449 0.081 Uiso 1 1 calc R . .
H3B H 0.6357 0.8097 0.2301 0.081 Uiso 1 1 calc R . .
H3C H 0.5677 0.7614 0.2849 0.081 Uiso 1 1 calc R . .
C4 C 0.8417(9) 0.6883(6) 0.3806(10) 0.053(3) Uani 1 1 d . . .
H4A H 0.8251 0.6824 0.4475 0.079 Uiso 1 1 calc R . .
H4B H 0.8788 0.7364 0.3854 0.079 Uiso 1 1 calc R . .
H4C H 0.8970 0.6495 0.3830 0.079 Uiso 1 1 calc R . .
C5 C 0.5957(12) 0.4162(6) 0.1863(13) 0.070(4) Uani 1 1 d . . .
H5A H 0.5425 0.4243 0.1019 0.106 Uiso 1 1 calc R . .
H5B H 0.5469 0.4117 0.2272 0.106 Uiso 1 1 calc R . .
H5C H 0.6422 0.3710 0.1972 0.106 Uiso 1 1 calc R . .
C6 C 0.8144(12) 0.4801(7) 0.4146(12) 0.065(4) Uani 1 1 d . . .
H6A H 0.8614 0.4356 0.4219 0.098 Uiso 1 1 calc R . .
H6B H 0.7683 0.4735 0.4578 0.098 Uiso 1 1 calc R . .
H6C H 0.8693 0.5219 0.4475 0.098 Uiso 1 1 calc R . .
C7 C 0.7986(16) 0.5011(6) 0.1667(19) 0.085(6) Uani 1 1 d . . .
H7A H 0.7439 0.5037 0.0816 0.128 Uiso 1 1 calc R . .
H7B H 0.8483 0.4567 0.1845 0.128 Uiso 1 1 calc R . .
H7C H 0.8510 0.5445 0.1914 0.128 Uiso 1 1 calc R . .
C8 C 0.3924(8) 0.6249(5) 0.2496(9) 0.037(2) Uani 1 1 d . . .
C9 C 0.3289(8) 0.6423(5) 0.1246(9) 0.042(2) Uani 1 1 d . . .
H9 H 0.3729 0.6430 0.0813 0.050 Uiso 1 1 calc R . .
C10 C 0.2044(10) 0.6584(6) 0.0653(11) 0.058(3) Uani 1 1 d . . .
H10 H 0.1659 0.6669 -0.0175 0.070 Uiso 1 1 calc R . .
C11 C 0.1361(8) 0.6621(5) 0.1259(9) 0.047(3) Uani 1 1 d . . .
H11 H 0.0521 0.6728 0.0845 0.057 Uiso 1 1 calc R . .
C12 C 0.1941(9) 0.6497(5) 0.2502(10) 0.045(3) Uani 1 1 d . . .
C13 C 0.1208(9) 0.6535(6) 0.3173(11) 0.060(3) Uani 1 1 d . . .
H13A H 0.1135 0.6041 0.3438 0.089 Uiso 1 1 calc R . .
H13B H 0.0401 0.6729 0.2651 0.089 Uiso 1 1 calc R . .
H13C H 0.1618 0.6858 0.3859 0.089 Uiso 1 1 calc R . .
C14 C 0.3195(8) 0.6312(5) 0.3073(8) 0.034(2) Uani 1 1 d . . .
C15 C 0.4343(11) 0.6833(6) 0.5048(10) 0.056(3) Uani 1 1 d . . .
H15A H 0.5018 0.6985 0.4914 0.084 Uiso 1 1 calc R . .
H15B H 0.4640 0.6733 0.5890 0.084 Uiso 1 1 calc R . .
H15C H 0.3738 0.7225 0.4795 0.084 Uiso 1 1 calc R . .
O2 O 0.6757(6) 0.5633(4) 0.6701(6) 0.0526(19) Uani 1 1 d DU . .
C16 C 0.7796(11) 0.6013(9) 0.6658(10) 0.084(4) Uani 1 1 d DU A .
H16A H 0.7575 0.6523 0.6371 0.101 Uiso 0.56(2) 1 calc PR A 1
H16B H 0.8034 0.5749 0.6126 0.101 Uiso 0.56(2) 1 calc PR A 1
H16C H 0.8341 0.5652 0.6577 0.101 Uiso 0.44(2) 1 calc PR A 2
H16D H 0.7502 0.6359 0.5985 0.101 Uiso 0.44(2) 1 calc PR A 2
C17 C 0.8810(17) 0.6007(19) 0.7905(16) 0.087(8) Uani 0.56(2) 1 d PDU A 1
H17A H 0.9507 0.5728 0.7947 0.105 Uiso 0.56(2) 1 calc PR A 1
H17B H 0.9078 0.6515 0.8177 0.105 Uiso 0.56(2) 1 calc PR A 1
C18 C 0.8353(16) 0.5656(14) 0.8655(14) 0.069(6) Uani 0.56(2) 1 d PDU A 1
H18A H 0.8658 0.5914 0.9422 0.082 Uiso 0.56(2) 1 calc PR A 1
H18B H 0.8604 0.5135 0.8805 0.082 Uiso 0.56(2) 1 calc PR A 1
C19 C 0.6985(17) 0.5720(16) 0.7950(13) 0.063(6) Uani 0.56(2) 1 d PDU A 1
H19A H 0.6580 0.5327 0.8168 0.075 Uiso 0.56(2) 1 calc PR A 1
H19B H 0.6702 0.6203 0.8073 0.075 Uiso 0.56(2) 1 calc PR A 1
C17X C 0.844(3) 0.6418(18) 0.781(2) 0.068(7) Uani 0.44(2) 1 d PDU A 2
H17C H 0.9306 0.6286 0.8218 0.082 Uiso 0.44(2) 1 calc PR A 2
H17D H 0.8365 0.6955 0.7673 0.082 Uiso 0.44(2) 1 calc PR A 2
C18X C 0.785(3) 0.6192(14) 0.8522(19) 0.061(6) Uani 0.44(2) 1 d PDU A 2
H18C H 0.7239 0.6560 0.8463 0.074 Uiso 0.44(2) 1 calc PR A 2
H18D H 0.8449 0.6132 0.9363 0.074 Uiso 0.44(2) 1 calc PR A 2
C19X C 0.724(3) 0.5463(14) 0.7993(14) 0.058(7) Uani 0.44(2) 1 d PDU A 2
H19C H 0.7834 0.5055 0.8248 0.069 Uiso 0.44(2) 1 calc PR A 2
H19D H 0.6589 0.5346 0.8190 0.069 Uiso 0.44(2) 1 calc PR A 2

loop_
_atom_site_aniso_label
_atom_site_aniso_U_11
_atom_site_aniso_U_22
_atom_site_aniso_U_33
_atom_site_aniso_U_23
_atom_site_aniso_U_13
_atom_site_aniso_U_12
Yb 0.0341(3) 0.0172(3) 0.0318(3) 0.0022(3) 0.0088(2) -0.0084(2)
P 0.0372(12) 0.0270(12) 0.0361(14) 0.0066(11) 0.0202(11) 0.0019(10)
Si2 0.0634(18) 0.0248(13) 0.083(2) -0.0043(16) 0.0495(18) 0.0003(14)
Si1 0.0472(15) 0.0219(12) 0.0426(16) 0.0019(12) 0.0230(12) -0.0050(11)
O1 0.049(4) 0.031(4) 0.044(4) -0.006(3) 0.024(3) -0.003(3)
C1 0.040(5) 0.034(5) 0.034(5) -0.001(4) 0.019(4) -0.002(4)
C2 0.074(8) 0.057(8) 0.067(8) 0.004(6) 0.033(7) -0.015(6)
C3 0.071(7) 0.019(5) 0.064(8) 0.006(5) 0.026(6) 0.001(5)
C4 0.054(6) 0.036(6) 0.067(8) 0.003(5) 0.026(6) -0.014(5)
C5 0.090(9) 0.036(6) 0.096(10) -0.024(7) 0.052(8) -0.018(6)
C6 0.071(8) 0.051(7) 0.071(9) 0.019(6) 0.031(7) 0.021(6)
C7 0.115(12) 0.046(7) 0.157(17) -0.016(8) 0.117(13) -0.001(7)
C8 0.049(5) 0.021(4) 0.039(6) -0.001(4) 0.020(5) -0.007(4)
C9 0.046(6) 0.035(5) 0.040(6) 0.007(5) 0.017(5) 0.000(4)
C10 0.066(7) 0.035(6) 0.055(7) 0.011(5) 0.013(6) 0.006(5)
C11 0.032(5) 0.034(5) 0.057(7) 0.009(5) 0.004(5) 0.007(4)
C12 0.051(6) 0.022(5) 0.056(7) 0.005(5) 0.021(5) 0.003(4)
C13 0.045(6) 0.055(7) 0.088(9) 0.005(7) 0.039(6) 0.008(5)
C14 0.036(5) 0.019(4) 0.045(6) -0.001(4) 0.017(4) -0.002(4)
C15 0.072(7) 0.039(6) 0.054(7) -0.015(6) 0.028(6) 0.005(6)
O2 0.051(4) 0.053(4) 0.036(3) 0.001(3) 0.006(3) -0.025(3)
C16 0.080(8) 0.108(11) 0.061(6) -0.017(7) 0.031(6) -0.057(8)
C17 0.062(10) 0.107(18) 0.081(11) -0.020(14) 0.023(8) -0.043(13)
C18 0.074(10) 0.063(14) 0.045(7) -0.013(10) 0.009(7) -0.021(10)
C19 0.073(9) 0.063(15) 0.051(8) -0.011(10) 0.029(8) -0.031(11)
C17X 0.059(14) 0.070(16) 0.066(13) -0.014(12) 0.022(11) -0.036(11)
C18X 0.074(14) 0.041(12) 0.061(10) -0.022(10) 0.025(10) -0.033(11)
C19X 0.083(15) 0.040(14) 0.036(8) -0.007(10) 0.017(9) -0.031(12)

loop_
_atom_type_symbol
_atom_type_description
_atom_type_scat_dispersion_real
_atom_type_scat_dispersion_imag
_atom_type_scat_source
C C 0.0033 0.0016 'International Tables Vol C Tables 4.2.6.8 and 6.1.1.4'
H H 0.0000 0.0000 'International Tables Vol C Tables 4.2.6.8 and 6.1.1.4'
O O 0.0106 0.0060 'International Tables Vol C Tables 4.2.6.8 and 6.1.1.4'
Si Si 0.0817 0.0704 'International Tables Vol C Tables 4.2.6.8 and 6.1.1.4'
P P 0.1023 0.0942 'International Tables Vol C Tables 4.2.6.8 and 6.1.1.4'
Yb Yb -0.3850 5.5486 'International Tables Vol C Tables 4.2.6.8 and 6.1.1.4'

loop_
_geom_angle_atom_site_label_1
_geom_angle_atom_site_label_2
_geom_angle_atom_site_label_3
_geom_angle
_geom_angle_site_symmetry_1
_geom_angle_site_symmetry_3
O1 Yb O1 180.000(1) . 3_666
O1 Yb O2 87.2(2) . 3_666
O1 Yb O2 92.8(2) 3_666 3_666
O1 Yb O2 92.8(2) . .
O1 Yb O2 87.2(2) 3_666 .
O2 Yb O2 180.000(1) 3_666 .
O1 Yb P 113.91(15) . 3_666
O1 Yb P 66.09(15) 3_666 3_666
O2 Yb P 87.63(16) 3_666 3_666
O2 Yb P 92.37(16) . 3_666
O1 Yb P 66.09(15) . .
O1 Yb P 113.91(15) 3_666 .
O2 Yb P 92.37(16) 3_666 .
O2 Yb P 87.63(16) . .
P Yb P1 180.0 3_666 .
C8 P C1 104.1(4) . .
C8 P Yb 94.7(3) . .
C1 P Yb 142.9(3) . .
C6 Si2 C7 107.9(8) . .
C6 Si2 C5 109.4(6) . .
C7 Si2 C5 106.2(6) . .
C6 Si2 C1 113.1(5) . .
C7 Si2 C1 110.6(5) . .
C5 Si2 C1 109.4(5) . .
C2 Si1 C3 105.6(5) . .
C2 Si1 C1 110.8(5) . .
C3 Si1 C1 113.6(4) . .
C2 Si1 C4 108.8(5) . .
C3 Si1 C4 108.4(5) . .
C1 Si1 C4 109.5(4) . .
C14 O1 C15 110.8(7) . .
C14 O1 Yb 115.8(5) . .
C15 O1 Yb 117.2(6) . .
P C1 Si2 108.6(5) . .
P C1 Si1 107.0(5) . .
Si2 C1 Si1 119.4(5) . .
C14 C8 C9 113.9(8) . .
C14 C8 P 118.2(7) . .
C9 C8 P 127.9(7) . .
C10 C9 C8 122.3(10) . .
C11 C10 C9 121.4(10) . .
C10 C11 C12 119.3(9) . .
C14 C12 C11 118.0(9) . .
C14 C12 C13 122.1(10) . .
C11 C12 C13 119.8(9) . .
C8 C14 C12 124.9(9) . .
C8 C14 O1 117.2(7) . .
C12 C14 O1 117.9(8) . .
C19 O2 C16 105.1(10) . .
C19 O2 C19X 21.4(17) . .
C16 O2 C19X 103.1(12) . .
C19 O2 Yb 128.3(8) . .
C16 O2 Yb 126.6(6) . .
C19X O2 Yb 126.3(9) . .
C17X C16 O2 105.3(10) . .
C17X C16 C17 33.2(16) . .
O2 C16 C17 105.8(10) . .
C18 C17 C16 107.6(11) . .
C17 C18 C19 104.7(12) . .
O2 C19 C18 102.8(12) . .
C18X C17X C16 106.2(11) . .
C17X C18X C19X 104.7(14) . .
O2 C19X C18X 99.8(13) . .

loop_
_geom_bond_atom_site_label_1
_geom_bond_atom_site_label_2
_geom_bond_distance
_geom_bond_site_symmetry_2
Yb O1 2.502(6) .
Yb O1 2.502(6) 3_666
Yb O2 2.535(7) 3_666
Yb O2 2.535(7) .
Yb P 2.969(3) 3_666
Yb P 2.969(3) .
P C8 1.873(10) .
P C1 1.939(9) .
Si2 C6 1.923(14) .
Si2 C7 1.932(12) .
Si2 C5 1.930(11) .
Si2 C1 1.935(10) .
Si1 C2 1.915(11) .
Si1 C3 1.920(10) .
Si1 C1 1.938(9) .
Si1 C4 1.970(11) .
O1 C14 1.479(11) .
O1 C15 1.487(11) .
C8 C14 1.427(13) .
C8 C9 1.451(13) .
C9 C10 1.409(14) .
C10 C11 1.405(15) .
C11 C12 1.426(14) .
C12 C14 1.428(12) .
C12 C13 1.529(14) .
O2 C19 1.498(15) .
O2 C16 1.499(11) .
O2 C19X 1.504(15) .
C16 C17X 1.500(18) .
C16 C17 1.504(17) .
C17 C18 1.48(2) .
C18 C19 1.521(19) .
C17X C18X 1.48(2) .
C18X C19X 1.520(19) .
